data_7713675
loop_
_publ_author_name
'Chen, Yating'
'Ke, zhilin'
'Yuan, Lingyu'
'Liang, Meixiang'
'Zhang, Shuhua'

_publ_section_title
;
 Hydrazylpyridine salicylaldehyde-copper(II)-1,10-phenanthroline complexes
 as potential anticancer agents: synthesis, characterization and
 anticancer evaluation
;
_journal_name_full 'Dalton Transactions'
_journal_paper_doi 10.1039/D3DT01750H
_journal_year 2023
_chemical_formula_moiety 'C38 H22 Br6 Cu N9 O2'
_chemical_formula_sum 'C38 H22 Br6 Cu N9 O2'
_chemical_formula_weight 1179.65
_space_group_IT_number 15
_space_group_name_Hall '-I 2ya'
_space_group_name_H-M_alt 'I 1 2/a 1'
_symmetry_cell_setting monoclinic
_symmetry_space_group_name_H-M 'I 1 2/a 1'
_atom_sites_solution_hydrogens geom
_atom_sites_solution_primary direct
_atom_sites_solution_secondary difmap
_audit_creation_method SHELXL-97
_audit_update_record
;
2022-12-18 deposited with the CCDC.	2023-08-08 downloaded from the CCDC.
;
_cell_angle_alpha 90.00
_cell_angle_beta 98.088(11)
_cell_angle_gamma 90.00
_cell_formula_units_Z 8
_cell_length_a 22.763(3)
_cell_length_b 15.0213(12)
_cell_length_c 23.524(3)
_cell_measurement_reflns_used 881
_cell_measurement_temperature 293(2)
_cell_measurement_theta_max 17.4350
_cell_measurement_theta_min 2.4350
_cell_volume 7963.5(16)
_computing_structure_refinement 'SHELXL-97 (Sheldrick, 1997)'
_computing_structure_solution 'SHELXS-97 (Sheldrick, 1990)'
_diffrn_ambient_temperature 293(2)
_diffrn_measured_fraction_theta_full 0.999
_diffrn_measured_fraction_theta_max 0.999
_diffrn_measurement_device_type 'XtaLAB Mini (ROW)'
_diffrn_measurement_method '\w scans'
_diffrn_radiation_monochromator graphite
_diffrn_radiation_source 'fine-focus sealed tube'
_diffrn_radiation_type MoK\a
_diffrn_radiation_wavelength 0.71073
_diffrn_reflns_av_R_equivalents 0.1542
_diffrn_reflns_av_sigmaI/netI 0.2949
_diffrn_reflns_limit_h_max 27
_diffrn_reflns_limit_h_min -20
_diffrn_reflns_limit_k_max 17
_diffrn_reflns_limit_k_min -18
_diffrn_reflns_limit_l_max 28
_diffrn_reflns_limit_l_min -22
_diffrn_reflns_number 13666
_diffrn_reflns_theta_full 25.50
_diffrn_reflns_theta_max 25.50
_diffrn_reflns_theta_min 2.33
_exptl_absorpt_coefficient_mu 6.617
_exptl_crystal_colour green
_exptl_crystal_density_diffrn 1.968
_exptl_crystal_density_method 'not measured'
_exptl_crystal_description block
_exptl_crystal_F_000 4544
_refine_diff_density_max 0.783
_refine_diff_density_min -0.503
_refine_diff_density_rms 0.130
_refine_ls_extinction_method none
_refine_ls_goodness_of_fit_ref 0.972
_refine_ls_hydrogen_treatment mixed
_refine_ls_matrix_type full
_refine_ls_number_parameters 501
_refine_ls_number_reflns 7408
_refine_ls_number_restraints 12
_refine_ls_restrained_S_all 0.971
_refine_ls_R_factor_all 0.2840
_refine_ls_R_factor_gt 0.0850
_refine_ls_shift/su_max 0.000
_refine_ls_shift/su_mean 0.000
_refine_ls_structure_factor_coef Fsqd
_refine_ls_weighting_details 'calc w=1/[\s^2^(Fo^2^)+(0.0078P)^2^+0.0000P] where P=(Fo^2^+2Fc^2^)/3'
_refine_ls_weighting_scheme calc
_refine_ls_wR_factor_gt 0.1289
_refine_ls_wR_factor_ref 0.2035
_reflns_number_gt 2091
_reflns_number_total 7408
_reflns_threshold_expression >2sigma(I)
_cod_data_source_file d3dt01750h2.cif
_cod_data_source_block 220423b
_cod_original_cell_volume 7963.5(15)
_cod_database_code 7713675

loop_
_symmetry_equiv_pos_as_xyz
'x, y, z'
'-x+1/2, y, -z'
'x+1/2, y+1/2, z+1/2'
'-x+1, y+1/2, -z+1/2'
'-x, -y, -z'
'x-1/2, -y, z'
'-x+1/2, -y+1/2, -z+1/2'
'x, -y+1/2, z+1/2'

loop_
_atom_site_label
_atom_site_type_symbol
_atom_site_fract_x
_atom_site_fract_y
_atom_site_fract_z
_atom_site_U_iso_or_equiv
_atom_site_adp_type
_atom_site_occupancy
_atom_site_symmetry_multiplicity
_atom_site_calc_flag
_atom_site_refinement_flags
_atom_site_disorder_assembly
_atom_site_disorder_group
C37 C 0.7108(10) 0.6543(12) 0.2667(10) 0.091(7) Uani 1 1 d . . .
H37 H 0.7443 0.6801 0.2875 0.110 Uiso 1 1 calc R . .
Cu1 Cu 0.65965(9) 0.63305(12) 0.38951(9) 0.0566(6) Uani 1 1 d . . .
Br1 Br 0.70136(11) 0.31670(12) 0.39344(11) 0.1002(8) Uani 1 1 d . . .
O1 O 0.6928(5) 0.5161(6) 0.3967(5) 0.059(3) Uani 1 1 d . . .
N1 N 0.5811(6) 0.5870(8) 0.3548(6) 0.050(4) Uani 1 1 d . . .
C1 C 0.7607(10) 0.4328(13) 0.2711(10) 0.129(9) Uani 1 1 d U . .
H1A H 0.7485 0.4298 0.2304 0.193 Uiso 1 1 calc R . .
H1B H 0.7269 0.4454 0.2900 0.193 Uiso 1 1 calc R . .
H1C H 0.7777 0.3768 0.2845 0.193 Uiso 1 1 calc R . .
Br2 Br 0.93086(10) 0.38536(14) 0.50559(11) 0.1055(8) Uani 1 1 d . . .
O2 O 0.6814(5) 0.8929(7) 0.5379(5) 0.064(3) Uani 1 1 d . . .
H2 H 0.6999 0.8474 0.5328 0.095 Uiso 1 1 calc R . .
N2 N 0.6674(7) 0.6302(9) 0.2918(6) 0.056(4) Uani 1 1 d . . .
C2 C 0.7074(12) 0.6413(13) 0.2063(12) 0.111(9) Uani 1 1 d . . .
H2A H 0.7393 0.6582 0.1879 0.134 Uiso 1 1 calc R . .
Br3 Br 0.36332(10) 0.78153(17) 0.30562(12) 0.1209(10) Uani 1 1 d . . .
N3 N 0.7323(6) 0.6869(7) 0.4263(6) 0.061(4) Uani 1 1 d . . .
C3 C 0.6604(11) 0.6060(14) 0.1759(9) 0.089(7) Uani 1 1 d . . .
H3 H 0.6581 0.6001 0.1362 0.107 Uiso 1 1 calc R . .
Br4 Br 0.58671(12) 0.68610(15) 0.60844(10) 0.1012(8) Uani 1 1 d . . .
N4 N 0.7315(6) 0.7784(8) 0.4362(6) 0.057(4) Uani 1 1 d . . .
C4 C 0.6121(10) 0.5766(11) 0.2055(9) 0.070(6) Uani 1 1 d . . .
Br5 Br 0.67054(11) 1.08498(12) 0.56775(9) 0.0873(7) Uani 1 1 d . . .
N5 N 0.6330(6) 0.7527(8) 0.4019(5) 0.053(4) Uani 1 1 d . . .
C5 C 0.5594(11) 0.5330(13) 0.1811(10) 0.095(8) Uani 1 1 d . . .
H5 H 0.5576 0.5134 0.1434 0.114 Uiso 1 1 calc R . .
Br6 Br 0.63077(11) 1.12361(12) 0.32814(10) 0.0983(8) Uani 1 1 d . . .
N6 N 0.5132(8) 0.8233(12) 0.5570(9) 0.101(6) Uani 1 1 d . . .
C6 C 0.5127(10) 0.5175(13) 0.2067(11) 0.093(8) Uani 1 1 d . . .
H6 H 0.4763 0.4997 0.1870 0.111 Uiso 1 1 calc R . .
N7 N 0.5754(6) 0.7889(8) 0.4020(6) 0.058(4) Uani 1 1 d . . .
C7 C 0.5227(9) 0.5307(12) 0.2688(11) 0.077(7) Uani 1 1 d . . .
N8 N 0.4818(7) 0.7872(8) 0.3497(6) 0.065(4) Uani 1 1 d . . .
C8 C 0.4752(10) 0.5153(13) 0.2987(11) 0.096(8) Uani 1 1 d . . .
H8 H 0.4392 0.4940 0.2800 0.115 Uiso 1 1 calc R . .
C9 C 0.4829(7) 0.5327(11) 0.3567(10) 0.073(6) Uani 1 1 d . . .
H9 H 0.4522 0.5208 0.3779 0.088 Uiso 1 1 calc R . .
N9 N 0.8368(10) 0.5605(17) 0.2828(13) 0.176(11) Uani 1 1 d . . .
C10 C 0.5359(9) 0.5676(10) 0.3839(8) 0.072(6) Uani 1 1 d . . .
H10 H 0.5403 0.5778 0.4232 0.087 Uiso 1 1 calc R . .
C11 C 0.5724(9) 0.5718(10) 0.2960(8) 0.062(5) Uani 1 1 d . . .
C12 C 0.6196(8) 0.5907(10) 0.2629(7) 0.050(4) Uani 1 1 d . . .
C13 C 0.4451(7) 0.7874(11) 0.3025(10) 0.076(6) Uani 1 1 d . . .
C14 C 0.4642(9) 0.7924(12) 0.2491(8) 0.076(6) Uani 1 1 d . . .
H14 H 0.4371 0.7943 0.2157 0.091 Uiso 1 1 calc R . .
C15 C 0.5241(9) 0.7944(11) 0.2469(9) 0.080(6) Uani 1 1 d . . .
H15 H 0.5383 0.7956 0.2117 0.096 Uiso 1 1 calc R . .
C16 C 0.5634(9) 0.7946(10) 0.2984(9) 0.071(6) Uani 1 1 d . . .
H16 H 0.6041 0.7985 0.2979 0.085 Uiso 1 1 calc R . .
C17 C 0.5407(8) 0.7889(9) 0.3508(10) 0.058(5) Uani 1 1 d . . .
C18 C 0.5542(9) 0.7627(13) 0.5462(10) 0.082(6) Uani 1 1 d . . .
C19 C 0.4923(9) 0.8789(14) 0.5112(9) 0.084(7) Uani 1 1 d . . .
H19 H 0.4660 0.9248 0.5159 0.101 Uiso 1 1 calc R . .
C20 C 0.5102(8) 0.8655(13) 0.4616(8) 0.076(6) Uani 1 1 d . . .
H20 H 0.4946 0.8990 0.4297 0.091 Uiso 1 1 calc R . .
C21 C 0.5542(8) 0.7989(12) 0.4568(8) 0.059(5) Uani 1 1 d . . .
C22 C 0.5730(7) 0.7493(10) 0.4992(8) 0.045(4) Uani 1 1 d . . .
H22 H 0.6001 0.7040 0.4956 0.054 Uiso 1 1 calc R . .
C23 C 0.6768(8) 0.8093(10) 0.4232(7) 0.056(5) Uani 1 1 d . . .
C24 C 0.6684(8) 0.9067(10) 0.4339(8) 0.061(5) Uani 1 1 d . . .
C25 C 0.6551(7) 0.9626(11) 0.3861(7) 0.055(5) Uani 1 1 d . . .
H25 H 0.6502 0.9381 0.3495 0.066 Uiso 1 1 calc R . .
C26 C 0.6494(8) 1.0507(11) 0.3923(9) 0.069(6) Uani 1 1 d . . .
C27 C 0.6542(8) 1.0873(10) 0.4483(9) 0.069(6) Uani 1 1 d . . .
H27 H 0.6505 1.1484 0.4533 0.083 Uiso 1 1 calc R . .
C28 C 0.6640(7) 1.0330(10) 0.4939(7) 0.052(5) Uani 1 1 d . . .
C29 C 0.6740(7) 0.9412(10) 0.4895(8) 0.050(4) Uani 1 1 d . . .
C30 C 0.7843(7) 0.6472(10) 0.4467(7) 0.054(3) Uani 1 1 d . . .
C31 C 0.7905(7) 0.5516(10) 0.4427(7) 0.054(3) Uani 1 1 d . . .
C32 C 0.8462(7) 0.5172(10) 0.4673(7) 0.059(5) Uani 1 1 d . . .
H32 H 0.8762 0.5565 0.4819 0.071 Uiso 1 1 calc R . .
C33 C 0.8571(9) 0.4281(12) 0.4701(9) 0.082(6) Uani 1 1 d . . .
C34 C 0.8134(9) 0.3705(11) 0.4475(8) 0.077(6) Uani 1 1 d . . .
H34 H 0.8212 0.3097 0.4482 0.092 Uiso 1 1 calc R . .
C35 C 0.7572(8) 0.4008(12) 0.4233(8) 0.069(5) Uani 1 1 d . . .
C36 C 0.7454(9) 0.4937(11) 0.4231(9) 0.072(6) Uani 1 1 d . . .
C38 C 0.8068(14) 0.506(2) 0.2845(15) 0.133(12) Uani 1 1 d U . .

loop_
_atom_site_aniso_label
_atom_site_aniso_U_11
_atom_site_aniso_U_22
_atom_site_aniso_U_33
_atom_site_aniso_U_23
_atom_site_aniso_U_13
_atom_site_aniso_U_12
C37 0.11(2) 0.068(13) 0.103(19) -0.051(14) 0.025(17) -0.008(13)
Cu1 0.0564(14) 0.0506(12) 0.0635(15) -0.0040(11) 0.0113(12) -0.0036(11)
Br1 0.118(2) 0.0545(11) 0.124(2) -0.0042(13) 0.0021(17) -0.0141(12)
O1 0.065(9) 0.048(6) 0.064(8) -0.002(6) 0.005(7) -0.009(6)
N1 0.061(10) 0.042(8) 0.051(9) -0.009(7) 0.020(8) -0.002(7)
C1 0.133(12) 0.127(11) 0.131(12) 0.002(9) 0.039(9) 0.003(9)
Br2 0.0889(18) 0.0962(16) 0.128(2) 0.0161(15) 0.0033(16) 0.0359(13)
O2 0.062(9) 0.060(7) 0.071(8) 0.005(7) 0.016(7) 0.009(6)
N2 0.057(10) 0.066(10) 0.050(9) -0.011(8) 0.024(9) 0.001(8)
C2 0.15(3) 0.065(14) 0.11(2) 0.006(15) 0.00(2) -0.026(15)
Br3 0.0757(17) 0.148(2) 0.131(2) -0.0373(19) -0.0120(16) 0.0078(15)
N3 0.081(11) 0.040(7) 0.057(9) -0.003(7) -0.002(9) -0.011(8)
C3 0.11(2) 0.096(17) 0.066(15) -0.001(13) 0.043(16) 0.021(15)
Br4 0.131(2) 0.1022(16) 0.0766(16) 0.0147(13) 0.0377(15) 0.0140(15)
N4 0.065(10) 0.043(8) 0.058(9) 0.000(7) -0.010(8) -0.007(7)
C4 0.108(18) 0.038(10) 0.061(14) 0.002(10) 0.004(14) 0.003(11)
Br5 0.128(2) 0.0641(12) 0.0714(15) -0.0104(11) 0.0204(14) 0.0069(12)
N5 0.041(9) 0.070(9) 0.049(9) 0.013(7) 0.008(7) -0.002(8)
C5 0.11(2) 0.073(14) 0.097(19) -0.051(14) 0.004(17) 0.032(15)
Br6 0.147(2) 0.0628(12) 0.0799(16) 0.0132(12) -0.0023(15) -0.0017(13)
N6 0.091(15) 0.086(13) 0.135(19) -0.033(13) 0.042(14) -0.012(11)
C6 0.083(18) 0.086(15) 0.10(2) 0.008(14) -0.040(15) 0.011(14)
N7 0.053(10) 0.060(9) 0.058(11) -0.012(8) -0.006(9) -0.007(8)
C7 0.051(14) 0.060(12) 0.11(2) 0.029(13) -0.017(15) 0.003(11)
N8 0.080(13) 0.046(8) 0.061(10) -0.016(8) -0.020(10) -0.001(8)
C8 0.072(17) 0.093(15) 0.11(2) -0.018(15) -0.044(15) -0.015(13)
C9 0.025(11) 0.074(12) 0.116(19) 0.030(13) -0.007(12) -0.006(9)
N9 0.11(2) 0.19(3) 0.24(3) 0.00(2) 0.08(2) 0.049(18)
C10 0.086(16) 0.055(11) 0.075(15) 0.001(11) 0.006(14) 0.010(11)
C11 0.072(14) 0.041(10) 0.069(14) -0.016(10) -0.006(12) 0.007(10)
C12 0.069(14) 0.039(9) 0.042(11) -0.004(9) 0.010(11) 0.011(9)
C13 0.033(11) 0.080(13) 0.114(18) -0.041(14) 0.012(13) -0.018(10)
C14 0.073(16) 0.105(16) 0.056(13) 0.000(12) 0.035(12) 0.021(13)
C15 0.085(17) 0.061(12) 0.099(18) -0.006(12) 0.033(15) -0.012(12)
C16 0.073(15) 0.052(11) 0.083(16) 0.025(12) -0.007(14) -0.004(10)
C17 0.040(12) 0.027(8) 0.104(18) 0.015(10) 0.000(12) 0.006(8)
C18 0.058(14) 0.076(14) 0.11(2) -0.002(14) 0.000(14) 0.007(11)
C19 0.097(18) 0.100(17) 0.060(14) -0.013(13) 0.029(14) 0.019(13)
C20 0.050(12) 0.119(16) 0.056(13) -0.001(13) -0.006(11) 0.022(12)
C21 0.048(12) 0.066(12) 0.066(14) -0.014(11) 0.016(11) -0.011(10)
C22 0.046(11) 0.032(9) 0.064(12) 0.008(9) 0.035(10) 0.011(8)
C23 0.072(14) 0.047(10) 0.049(11) 0.006(9) 0.005(11) 0.001(10)
C24 0.081(14) 0.043(10) 0.061(13) -0.001(10) 0.019(11) -0.017(10)
C25 0.045(11) 0.083(13) 0.037(10) -0.011(10) 0.006(9) -0.021(10)
C26 0.078(14) 0.043(11) 0.087(16) -0.002(11) 0.011(12) 0.005(10)
C27 0.073(13) 0.040(10) 0.108(17) 0.004(12) 0.066(13) 0.010(9)
C28 0.053(11) 0.051(10) 0.058(12) 0.024(10) 0.023(10) 0.000(9)
C29 0.037(10) 0.055(11) 0.062(13) 0.017(10) 0.020(9) 0.012(8)
C30 0.061(8) 0.057(7) 0.049(8) 0.011(7) 0.019(7) -0.004(7)
C31 0.061(8) 0.057(7) 0.049(8) 0.011(7) 0.019(7) -0.004(7)
C32 0.039(11) 0.064(11) 0.074(13) 0.001(10) 0.006(10) 0.010(9)
C33 0.083(16) 0.076(13) 0.081(16) -0.003(12) -0.010(12) 0.029(12)
C34 0.089(16) 0.059(11) 0.085(16) -0.010(11) 0.022(14) 0.015(12)
C35 0.069(14) 0.078(13) 0.068(13) 0.009(11) 0.040(12) -0.011(11)
C36 0.072(15) 0.051(11) 0.101(17) 0.021(11) 0.041(13) -0.007(11)
C38 0.124(14) 0.135(14) 0.140(14) -0.011(9) 0.021(9) 0.007(9)

loop_
_atom_type_symbol
_atom_type_description
_atom_type_scat_dispersion_real
_atom_type_scat_dispersion_imag
_atom_type_scat_source
C C 0.0033 0.0016 'International Tables Vol C Tables 4.2.6.8 and 6.1.1.4'
H H 0.0000 0.0000 'International Tables Vol C Tables 4.2.6.8 and 6.1.1.4'
Br Br -0.2901 2.4595 'International Tables Vol C Tables 4.2.6.8 and 6.1.1.4'
Cu Cu 0.3201 1.2651 'International Tables Vol C Tables 4.2.6.8 and 6.1.1.4'
N N 0.0061 0.0033 'International Tables Vol C Tables 4.2.6.8 and 6.1.1.4'
O O 0.0106 0.0060 'International Tables Vol C Tables 4.2.6.8 and 6.1.1.4'

loop_
_geom_angle_atom_site_label_1
_geom_angle_atom_site_label_2
_geom_angle_atom_site_label_3
_geom_angle
_geom_angle_site_symmetry_1
_geom_angle_site_symmetry_3
_geom_angle_publ_flag
N2 C37 C2 119(2) . . ?
N2 C37 H37 120.4 . . ?
C2 C37 H37 120.4 . . ?
O1 Cu1 N5 166.1(5) . . ?
O1 Cu1 N3 92.4(5) . . ?
N5 Cu1 N3 79.1(5) . . ?
O1 Cu1 N1 92.2(5) . . ?
N5 Cu1 N1 95.9(5) . . ?
N3 Cu1 N1 174.7(5) . . ?
O1 Cu1 N2 89.3(5) . . ?
N5 Cu1 N2 103.5(5) . . ?
N3 Cu1 N2 105.7(6) . . ?
N1 Cu1 N2 77.1(5) . . ?
C36 O1 Cu1 126.9(10) . . ?
C10 N1 C11 117.2(15) . . ?
C10 N1 Cu1 125.2(12) . . ?
C11 N1 Cu1 117.5(12) . . ?
C38 C1 H1A 109.5 . . ?
C38 C1 H1B 109.5 . . ?
H1A C1 H1B 109.5 . . ?
C38 C1 H1C 109.5 . . ?
H1A C1 H1C 109.5 . . ?
H1B C1 H1C 109.5 . . ?
C29 O2 H2 109.5 . . ?
C37 N2 C12 121.2(17) . . ?
C37 N2 Cu1 128.6(15) . . ?
C12 N2 Cu1 109.9(11) . . ?
C3 C2 C37 122(3) . . ?
C3 C2 H2A 119.2 . . ?
C37 C2 H2A 119.2 . . ?
C30 N3 N4 113.9(13) . . ?
C30 N3 Cu1 128.8(10) . . ?
N4 N3 Cu1 117.2(10) . . ?
C2 C3 C4 118(2) . . ?
C2 C3 H3 120.8 . . ?
C4 C3 H3 120.8 . . ?
C23 N4 N3 109.9(13) . . ?
C12 C4 C5 117(2) . . ?
C12 C4 C3 115.7(19) . . ?
C5 C4 C3 127(2) . . ?
C23 N5 N7 113.0(13) . . ?
C23 N5 Cu1 114.2(11) . . ?
N7 N5 Cu1 131.8(10) . . ?
C6 C5 C4 126(2) . . ?
C6 C5 H5 116.9 . . ?
C4 C5 H5 116.9 . . ?
C18 N6 C19 115.3(19) . . ?
C5 C6 C7 114(2) . . ?
C5 C6 H6 122.8 . . ?
C7 C6 H6 122.8 . . ?
C17 N7 N5 115.0(14) . . ?
C17 N7 C21 124.8(16) . . ?
N5 N7 C21 117.8(14) . . ?
C11 C7 C8 119(2) . . ?
C11 C7 C6 122(2) . . ?
C8 C7 C6 117(2) . . ?
C13 N8 C17 122.7(18) . . ?
C7 C8 C9 118.0(19) . . ?
C7 C8 H8 121.0 . . ?
C9 C8 H8 121.0 . . ?
C10 C9 C8 121(2) . . ?
C10 C9 H9 119.7 . . ?
C8 C9 H9 119.7 . . ?
N1 C10 C9 121.8(19) . . ?
N1 C10 H10 119.1 . . ?
C9 C10 H10 119.1 . . ?
C7 C11 N1 122(2) . . ?
C7 C11 C12 118(2) . . ?
N1 C11 C12 119.5(16) . . ?
N2 C12 C4 123.8(18) . . ?
N2 C12 C11 115.3(16) . . ?
C4 C12 C11 120.6(19) . . ?
N8 C13 C14 122.0(17) . . ?
N8 C13 Br3 119.4(17) . . ?
C14 C13 Br3 118.5(17) . . ?
C15 C14 C13 118.4(19) . . ?
C15 C14 H14 120.8 . . ?
C13 C14 H14 120.8 . . ?
C14 C15 C16 119(2) . . ?
C14 C15 H15 120.5 . . ?
C16 C15 H15 120.5 . . ?
C17 C16 C15 119.3(19) . . ?
C17 C16 H16 120.4 . . ?
C15 C16 H16 120.4 . . ?
N8 C17 N7 118(2) . . ?
N8 C17 C16 118.5(18) . . ?
N7 C17 C16 123.0(18) . . ?
C22 C18 N6 127(2) . . ?
C22 C18 Br4 115.5(17) . . ?
N6 C18 Br4 117(2) . . ?
C20 C19 N6 119(2) . . ?
C20 C19 H19 120.5 . . ?
N6 C19 H19 120.5 . . ?
C19 C20 C21 119.2(19) . . ?
C19 C20 H20 120.4 . . ?
C21 C20 H20 120.4 . . ?
C22 C21 C20 120.7(17) . . ?
C22 C21 N7 121.4(18) . . ?
C20 C21 N7 117.9(18) . . ?
C21 C22 C18 118.6(18) . . ?
C21 C22 H22 120.7 . . ?
C18 C22 H22 120.7 . . ?
N4 C23 N5 119.0(14) . . ?
N4 C23 C24 116.1(16) . . ?
N5 C23 C24 124.8(16) . . ?
C25 C24 C29 120.6(15) . . ?
C25 C24 C23 117.9(16) . . ?
C29 C24 C23 121.5(15) . . ?
C26 C25 C24 121.2(16) . . ?
C26 C25 H25 119.4 . . ?
C24 C25 H25 119.4 . . ?
C25 C26 C27 119.3(17) . . ?
C25 C26 Br6 120.5(15) . . ?
C27 C26 Br6 120.2(13) . . ?
C28 C27 C26 119.3(15) . . ?
C28 C27 H27 120.3 . . ?
C26 C27 H27 120.3 . . ?
C27 C28 C29 123.2(16) . . ?
C27 C28 Br5 117.8(13) . . ?
C29 C28 Br5 118.8(13) . . ?
O2 C29 C24 125.4(14) . . ?
O2 C29 C28 118.0(16) . . ?
C24 C29 C28 116.1(15) . . ?
N3 C30 C31 120.2(15) . . ?
C36 C31 C32 119.3(16) . . ?
C36 C31 C30 125.0(16) . . ?
C32 C31 C30 115.3(15) . . ?
C33 C32 C31 121.7(16) . . ?
C33 C32 H32 119.1 . . ?
C31 C32 H32 119.1 . . ?
C32 C33 C34 119.1(17) . . ?
C32 C33 Br2 120.2(15) . . ?
C34 C33 Br2 120.7(14) . . ?
C33 C34 C35 121.7(17) . . ?
C33 C34 H34 119.2 . . ?
C35 C34 H34 119.2 . . ?
C34 C35 C36 118.8(17) . . ?
C34 C35 Br1 118.0(14) . . ?
C36 C35 Br1 123.2(15) . . ?
O1 C36 C31 125.8(16) . . ?
O1 C36 C35 114.4(17) . . ?
C31 C36 C35 119.2(18) . . ?
N9 C38 C1 166(4) . . ?

loop_
_geom_bond_atom_site_label_1
_geom_bond_atom_site_label_2
_geom_bond_distance
_geom_bond_site_symmetry_2
_geom_bond_publ_flag
C37 N2 1.27(2) . ?
C37 C2 1.43(3) . ?
C37 H37 0.9300 . ?
Cu1 O1 1.910(10) . ?
Cu1 N5 1.932(13) . ?
Cu1 N3 1.932(13) . ?
Cu1 N1 1.982(13) . ?
Cu1 N2 2.330(13) . ?
Br1 C35 1.858(18) . ?
O1 C36 1.312(19) . ?
N1 C10 1.35(2) . ?
N1 C11 1.39(2) . ?
C1 C38 1.53(3) . ?
C1 H1A 0.9600 . ?
C1 H1B 0.9600 . ?
C1 H1C 0.9600 . ?
Br2 C33 1.880(18) . ?
O2 C29 1.341(17) . ?
O2 H2 0.8200 . ?
N2 C12 1.338(19) . ?
C2 C3 1.31(3) . ?
C2 H2A 0.9300 . ?
Br3 C13 1.875(16) . ?
N3 C30 1.352(18) . ?
N3 N4 1.395(14) . ?
C3 C4 1.45(2) . ?
C3 H3 0.9300 . ?
Br4 C18 1.93(2) . ?
N4 C23 1.326(19) . ?
C4 C12 1.35(2) . ?
C4 C5 1.42(3) . ?
Br5 C28 1.890(17) . ?
N5 C23 1.351(19) . ?
N5 N7 1.420(17) . ?
C5 C6 1.31(3) . ?
C5 H5 0.9300 . ?
Br6 C26 1.865(18) . ?
N6 C18 1.35(2) . ?
N6 C19 1.39(2) . ?
C6 C7 1.46(3) . ?
C6 H6 0.9300 . ?
N7 C17 1.35(2) . ?
N7 C21 1.45(2) . ?
C7 C11 1.37(2) . ?
C7 C8 1.39(3) . ?
N8 C13 1.29(2) . ?
N8 C17 1.339(19) . ?
C8 C9 1.38(3) . ?
C8 H8 0.9300 . ?
C9 C10 1.39(2) . ?
C9 H9 0.9300 . ?
N9 C38 1.07(3) . ?
C10 H10 0.9300 . ?
C11 C12 1.44(2) . ?
C13 C14 1.39(2) . ?
C14 C15 1.37(2) . ?
C14 H14 0.9300 . ?
C15 C16 1.40(2) . ?
C15 H15 0.9300 . ?
C16 C17 1.40(2) . ?
C16 H16 0.9300 . ?
C18 C22 1.26(2) . ?
C19 C20 1.31(2) . ?
C19 H19 0.9300 . ?
C20 C21 1.43(2) . ?
C20 H20 0.9300 . ?
C21 C22 1.27(2) . ?
C22 H22 0.9300 . ?
C23 C24 1.50(2) . ?
C24 C25 1.40(2) . ?
C24 C29 1.40(2) . ?
C25 C26 1.339(19) . ?
C25 H25 0.9300 . ?
C26 C27 1.42(2) . ?
C27 C28 1.34(2) . ?
C27 H27 0.9300 . ?
C28 C29 1.404(19) . ?
C30 C31 1.447(19) . ?
C31 C36 1.38(2) . ?
C31 C32 1.415(19) . ?
C32 C33 1.36(2) . ?
C32 H32 0.9300 . ?
C33 C34 1.37(2) . ?
C34 C35 1.40(2) . ?
C34 H34 0.9300 . ?
C35 C36 1.42(2) . ?

loop_
_geom_hbond_atom_site_label_D
_geom_hbond_atom_site_label_H
_geom_hbond_atom_site_label_A
_geom_hbond_distance_DH
_geom_hbond_distance_HA
_geom_hbond_distance_DA
_geom_hbond_angle_DHA
_geom_hbond_site_symmetry_A
O2 H2 N4 0.82 1.93 2.630(16) 142.8 2_656
O2 H2 N4 0.82 2.69 3.279(17) 130.5 .
